data_7118972
loop_
_publ_author_name
'Mingxing Zhang'
'Bin Li'
'Yunzhi Li'
'Qian Wang'
'Wenwei Zhang'
'Banglin Chen'
'Shuhua Li'
'Yi Pan'
'Xiaozeng You'
'Junfeng Bai'

_publ_section_title
;
 Finely tuning MOFs towards high performance in C2H2 storage: synthesis
 and properties of a new MOF-505 analogue with an inserted amide
 functional group
;
_journal_coden_Cambridge 182
_journal_name_full Chem.Commun.
_journal_page_first 7241
_journal_paper_doi 10.1039/C6CC03198F
_journal_volume 52
_journal_year 2016
_chemical_formula_sum 'C51 H23 Cu6 N3 O33'
_chemical_formula_weight 1587.02
_space_group_IT_number 15
_symmetry_cell_setting monoclinic
_symmetry_space_group_name_Hall '-C 2yc'
_symmetry_space_group_name_H-M 'C 1 2/c 1'
_atom_sites_solution_hydrogens geom
_atom_sites_solution_primary direct
_atom_sites_solution_secondary difmap
_audit_creation_method SHELXL-97
_audit_update_record
;
2016-01-13 deposited with the CCDC.
2016-05-03 downloaded from the CCDC.
;
_cell_angle_alpha 90.00
_cell_angle_beta 117.225(7)
_cell_angle_gamma 90.00
_cell_formula_units_Z 4
_cell_length_a 32.270
_cell_length_b 18.631(4)
_cell_length_c 23.512(3)
_cell_measurement_reflns_used 6764
_cell_measurement_temperature 300(2)
_cell_measurement_theta_max 24.568
_cell_measurement_theta_min 2.1865
_cell_volume 12570(3)
_computing_cell_refinement 'SAINT+ ver. (Bruker, 2001)'
_computing_data_collection 'APEX2  (Bruker, 2008)'
_computing_data_reduction 'SAINT+ ver. (Bruker, 2001)'
_computing_molecular_graphics 'SHELXTL (Sheldrick, 2008)'
_computing_publication_material 'SHELXTL (Sheldrick, 2008)'
_computing_structure_refinement 'SHELXL-97 (Sheldrick, 2008)'
_computing_structure_solution 'SHELXS-97 (Sheldrick, 2008)'
_diffrn_ambient_temperature 300(2)
_diffrn_measured_fraction_theta_full 0.993
_diffrn_measured_fraction_theta_max 0.993
_diffrn_measurement_device_type 'Bruker SMART APEX II CCD area detector'
_diffrn_measurement_method 'phi and omega scans'
_diffrn_radiation_monochromator graphite
_diffrn_radiation_source 'fine-focus sealed tube'
_diffrn_radiation_type MoK\a
_diffrn_radiation_wavelength 0.71073
_diffrn_reflns_av_R_equivalents 0.2226
_diffrn_reflns_av_sigmaI/netI 0.1901
_diffrn_reflns_limit_h_max 43
_diffrn_reflns_limit_h_min -35
_diffrn_reflns_limit_k_max 24
_diffrn_reflns_limit_k_min -24
_diffrn_reflns_limit_l_max 14
_diffrn_reflns_limit_l_min -31
_diffrn_reflns_number 44797
_diffrn_reflns_theta_full 28.49
_diffrn_reflns_theta_max 28.49
_diffrn_reflns_theta_min 1.30
_exptl_absorpt_coefficient_mu 1.020
_exptl_absorpt_correction_T_max 0.7774
_exptl_absorpt_correction_T_min 0.6568
_exptl_absorpt_correction_type multi-scan
_exptl_absorpt_process_details sadabs
_exptl_crystal_colour blue
_exptl_crystal_density_diffrn 0.839
_exptl_crystal_density_method 'not measured'
_exptl_crystal_description block
_exptl_crystal_F_000 2712
_exptl_crystal_size_max 0.45
_exptl_crystal_size_mid 0.32
_exptl_crystal_size_min 0.26
_refine_diff_density_max 3.178
_refine_diff_density_min -2.244
_refine_diff_density_rms 0.151
_refine_ls_extinction_method none
_refine_ls_goodness_of_fit_ref 1.044
_refine_ls_hydrogen_treatment mixed
_refine_ls_matrix_type full
_refine_ls_number_parameters 391
_refine_ls_number_reflns 15791
_refine_ls_number_restraints 42
_refine_ls_restrained_S_all 1.057
_refine_ls_R_factor_all 0.2204
_refine_ls_R_factor_gt 0.1619
_refine_ls_shift/su_max 0.001
_refine_ls_shift/su_mean 0.000
_refine_ls_structure_factor_coef Fsqd
_refine_ls_weighting_details 'calc w=1/[\s^2^(Fo^2^)+(0.2000P)^2^+0.0000P] where P=(Fo^2^+2Fc^2^)/3'
_refine_ls_weighting_scheme calc
_refine_ls_wR_factor_gt 0.4197
_refine_ls_wR_factor_ref 0.4466
_reflns_number_gt 5625
_reflns_number_total 15791
_reflns_threshold_expression >2sigma(I)
_cod_data_source_file c6cc03198f2.cif
_cod_data_source_block global
_cod_original_sg_symbol_H-M C2/c
_cod_database_code 7118972
_publcif_datablock.id {fbf7def8-2a14-4f63-ae71-2696089e34cc}

loop_
_symmetry_equiv_pos_as_xyz
'x, y, z'
'-x, y, -z+1/2'
'x+1/2, y+1/2, z'
'-x+1/2, y+1/2, -z+1/2'
'-x, -y, -z'
'x, -y, z-1/2'
'-x+1/2, -y+1/2, -z'
'x+1/2, -y+1/2, z-1/2'

loop_
_atom_site_label
_atom_site_type_symbol
_atom_site_fract_x
_atom_site_fract_y
_atom_site_fract_z
_atom_site_U_iso_or_equiv
_atom_site_adp_type
_atom_site_occupancy
_atom_site_symmetry_multiplicity
_atom_site_calc_flag
_atom_site_refinement_flags
_atom_site_disorder_assembly
_atom_site_disorder_group
Cu1 Cu 0.25121(4) 0.44778(5) 0.29787(5) 0.0723(4) Uani 1 1 d . . .
Cu2 Cu 0.23987(4) 0.51803(5) 0.19395(4) 0.0712(4) Uani 1 1 d . . .
Cu5 Cu 0.04077(4) 0.23112(9) 0.30217(6) 0.0925(5) Uani 1 1 d . . .
O1 O 0.2575(3) 0.3623(3) 0.2527(3) 0.095(2) Uani 1 1 d . . .
O2 O 0.2452(3) 0.4225(3) 0.1640(3) 0.098(2) Uani 1 1 d . . .
O3 O 0.2672(3) 0.1002(3) 0.2618(3) 0.089(2) Uani 1 1 d . . .
O4 O 0.2588(2) 0.0419(3) 0.1752(3) 0.0788(18) Uani 1 1 d . . .
O5 O 0.31751(19) 0.4719(4) 0.3242(4) 0.110(3) Uani 1 1 d . . .
O6 O 0.3072(2) 0.5308(4) 0.2381(3) 0.101(2) Uani 1 1 d . . .
O7 O 0.5073(2) 0.6593(5) 0.3304(3) 0.124(3) Uani 1 1 d . . .
O8 O 0.4409(3) 0.6570(4) 0.2393(3) 0.119(3) Uani 1 1 d . . .
O9 O 0.1845(2) 0.4382(4) 0.2532(3) 0.092(2) Uani 1 1 d . . .
O10 O 0.1723(2) 0.4979(3) 0.1658(3) 0.0810(18) Uani 1 1 d . . .
O11 O 0.05414(18) 0.3034(4) 0.2570(4) 0.113(2) Uani 1 1 d DU . .
O12 O -0.01719(19) 0.2945(4) 0.1750(4) 0.113(2) Uani 1 1 d D . .
O2W O 0.2273(3) 0.5712(4) 0.1052(4) 0.133(3) Uani 1 1 d . . .
O1W O 0.2608(3) 0.3892(5) 0.3801(4) 0.143(3) Uani 1 1 d . . .
O3W O 0.1075(3) 0.2321(6) 0.3853(5) 0.189(5) Uani 1 1 d . . .
C1 C 0.2525(3) 0.3680(4) 0.1991(4) 0.0545(19) Uani 1 1 d . . .
C2 C 0.2567(3) 0.2969(2) 0.1701(3) 0.089(3) Uani 1 1 d G . .
C3 C 0.2527(3) 0.2963(2) 0.1087(3) 0.100(4) Uani 1 1 d G . .
H3 H 0.2498 0.3392 0.0870 0.120 Uiso 1 1 calc R . .
C4 C 0.2532(3) 0.2314(3) 0.0798(2) 0.092(3) Uani 1 1 d GD . .
C5 C 0.2576(3) 0.1673(2) 0.1122(3) 0.104(4) Uani 1 1 d G . .
H5 H 0.2580 0.1239 0.0928 0.124 Uiso 1 1 calc R . .
C6 C 0.2616(3) 0.1679(2) 0.1736(3) 0.082(3) Uani 1 1 d G . .
C7 C 0.2611(3) 0.2327(3) 0.2026(2) 0.090(3) Uani 1 1 d G . .
H7 H 0.2637 0.2331 0.2436 0.108 Uiso 1 1 calc R . .
C8 C 0.2626(5) 0.0989(5) 0.2028(6) 0.106(4) Uani 1 1 d . . .
C9 C 0.3310(4) 0.5058(4) 0.2949(4) 0.079(3) Uani 1 1 d . . .
C10 C 0.37987(15) 0.5240(4) 0.3259(3) 0.087(3) Uani 1 1 d G . .
C11 C 0.39759(18) 0.5688(4) 0.2950(2) 0.078(3) Uani 1 1 d G . .
H11 H 0.3783 0.5850 0.2538 0.094 Uiso 1 1 calc R . .
C12 C 0.4442(2) 0.5893(4) 0.3256(3) 0.125(5) Uani 1 1 d G . .
C13 C 0.47299(16) 0.5650(4) 0.3871(3) 0.108(4) Uani 1 1 d G . .
H13 H 0.5041 0.5787 0.4076 0.129 Uiso 1 1 calc R . .
C14 C 0.4553(2) 0.5202(4) 0.4180(3) 0.131(5) Uani 1 1 d GD . .
C15 C 0.4087(2) 0.4997(4) 0.3874(3) 0.111(4) Uani 1 1 d G . .
H15 H 0.3968 0.4698 0.4081 0.134 Uiso 1 1 calc R . .
C16 C 0.4638(2) 0.6424(7) 0.2962(4) 0.086(3) Uani 1 1 d . . .
H16 H 0.4524 0.6841 0.3104 0.103 Uiso 1 1 calc R . .
C17 C 0.1573(4) 0.4575(5) 0.1970(5) 0.095(3) Uani 1 1 d . . .
C18 C 0.10679(16) 0.4448(4) 0.1693(3) 0.100(3) Uani 1 1 d G . .
C19 C 0.08936(17) 0.3972(4) 0.1986(2) 0.090(3) Uani 1 1 d GD . .
H19 H 0.1091 0.3777 0.2383 0.108 Uiso 1 1 calc R . .
C20 C 0.04242(18) 0.3788(3) 0.1686(3) 0.085(3) Uani 1 1 d GD . .
C21 C 0.01290(15) 0.4080(4) 0.1093(3) 0.119(4) Uani 1 1 d GD . .
H21 H -0.0185 0.3957 0.0892 0.142 Uiso 1 1 calc R . .
C22 C 0.0303(2) 0.4556(4) 0.0800(3) 0.115(4) Uani 1 1 d G . .
C23 C 0.0773(2) 0.4740(4) 0.1100(3) 0.093(3) Uani 1 1 d G . .
H23 H 0.0889 0.5059 0.0904 0.112 Uiso 1 1 calc R . .
C24 C 0.0205(3) 0.3257(5) 0.1992(4) 0.083(3) Uani 1 1 d DU . .
C25 C 0.4825(5) 0.4912(11) 0.4834(7) 0.229(10) Uani 0.50 1 d PD . 1
O14 O 0.4725(12) 0.4289(13) 0.4935(14) 0.268(16) Uani 0.50 1 d PDU A 1
N1 N 0.4825(5) 0.4912(11) 0.4834(7) 0.229(10) Uani 0.50 1 d P . 2
H1 H 0.4698 0.4583 0.4960 0.275 Uiso 0.50 1 calc PR . 2
C26 C 0.2528(7) 0.2266(6) 0.0174(7) 0.153(6) Uani 0.50 1 d PD . 1
O15 O 0.2760(19) 0.181(3) 0.0071(18) 0.45(3) Uani 0.50 1 d PDU . 1
N2 N 0.2528(7) 0.2266(6) 0.0174(7) 0.153(6) Uani 0.50 1 d P . 2
H2 H 0.2571 0.1847 0.0056 0.184 Uiso 0.50 1 calc PR . 2
C27 C -0.0032(5) 0.4785(9) 0.0170(6) 0.173(7) Uani 0.50 1 d PD . 1
O16 O -0.0346(13) 0.439(2) -0.0182(18) 0.35(2) Uani 0.50 1 d PDU B 1
N3 N -0.0032(5) 0.4785(9) 0.0170(6) 0.173(7) Uani 0.50 1 d P . 2
H3A H -0.0306 0.4598 0.0019 0.208 Uiso 0.50 1 calc PR . 2

loop_
_atom_site_aniso_label
_atom_site_aniso_U_11
_atom_site_aniso_U_22
_atom_site_aniso_U_33
_atom_site_aniso_U_23
_atom_site_aniso_U_13
_atom_site_aniso_U_12
Cu1 0.1060(9) 0.0405(6) 0.0582(6) 0.0055(4) 0.0270(6) -0.0173(5)
Cu2 0.1091(9) 0.0427(6) 0.0516(6) 0.0071(4) 0.0280(6) -0.0113(5)
Cu5 0.0679(7) 0.1278(12) 0.0599(7) 0.0009(7) 0.0103(6) 0.0073(7)
O1 0.148(6) 0.040(3) 0.075(4) -0.004(3) 0.031(4) -0.008(3)
O2 0.146(6) 0.032(3) 0.093(5) 0.007(3) 0.034(5) -0.018(3)
O3 0.169(7) 0.047(3) 0.084(4) -0.001(3) 0.087(5) 0.006(4)
O4 0.116(5) 0.085(4) 0.074(4) -0.015(3) 0.076(4) -0.024(4)
O5 0.045(3) 0.098(5) 0.126(6) 0.041(4) -0.014(3) -0.039(3)
O6 0.108(5) 0.107(5) 0.058(4) 0.028(4) 0.013(4) -0.033(4)
O7 0.084(5) 0.201(9) 0.055(4) 0.025(5) 0.003(3) -0.050(5)
O8 0.106(5) 0.145(7) 0.065(4) 0.042(4) 0.005(4) -0.034(5)
O9 0.080(4) 0.090(5) 0.078(4) 0.018(4) 0.013(4) 0.005(4)
O10 0.087(4) 0.081(4) 0.068(4) 0.008(3) 0.029(3) -0.021(3)
O11 0.036(2) 0.146(4) 0.125(4) -0.082(3) 0.008(2) 0.014(2)
O12 0.036(2) 0.146(4) 0.125(4) -0.082(3) 0.008(2) 0.014(2)
O2W 0.213(10) 0.089(5) 0.102(6) 0.032(4) 0.076(6) -0.005(6)
O1W 0.156(8) 0.169(9) 0.098(6) 0.071(6) 0.053(6) 0.022(6)
O3W 0.093(6) 0.239(12) 0.133(8) -0.037(8) -0.037(5) 0.021(7)
C1 0.085(5) 0.037(4) 0.058(4) 0.017(3) 0.046(4) -0.007(3)
C2 0.122(8) 0.040(4) 0.081(6) 0.007(4) 0.027(6) -0.005(5)
C3 0.198(12) 0.050(5) 0.071(6) 0.004(5) 0.077(8) 0.000(6)
C4 0.160(10) 0.062(6) 0.079(6) 0.001(5) 0.078(7) 0.032(6)
C5 0.181(12) 0.054(5) 0.067(6) 0.001(5) 0.048(7) 0.014(6)
C6 0.140(9) 0.074(6) 0.062(5) 0.009(4) 0.071(6) 0.023(6)
C7 0.147(9) 0.055(5) 0.071(6) -0.006(5) 0.053(6) -0.015(6)
C8 0.149(10) 0.047(5) 0.113(9) 0.006(6) 0.051(8) 0.034(6)
C9 0.114(8) 0.058(5) 0.078(6) -0.003(4) 0.055(6) -0.053(5)
C10 0.087(7) 0.090(7) 0.083(6) 0.031(5) 0.038(6) -0.021(5)
C11 0.048(5) 0.103(7) 0.078(6) -0.010(5) 0.023(4) -0.012(5)
C12 0.099(8) 0.142(11) 0.071(7) 0.035(7) -0.015(6) -0.002(8)
C13 0.049(5) 0.178(12) 0.086(7) 0.024(8) 0.022(5) -0.036(6)
C14 0.092(8) 0.150(11) 0.087(7) 0.057(8) -0.016(6) -0.037(8)
C15 0.054(6) 0.164(12) 0.094(8) 0.037(8) 0.015(5) -0.012(6)
C16 0.023(4) 0.159(10) 0.068(6) -0.005(6) 0.014(4) -0.014(5)
C17 0.090(7) 0.071(6) 0.095(7) 0.020(6) 0.018(6) -0.022(5)
C18 0.085(7) 0.087(7) 0.085(7) 0.005(6) 0.003(6) 0.008(6)
C19 0.051(5) 0.132(9) 0.060(5) 0.032(6) 0.002(4) -0.035(5)
C20 0.060(5) 0.139(9) 0.062(5) 0.024(6) 0.032(5) 0.030(6)
C21 0.066(6) 0.170(12) 0.098(8) 0.029(8) 0.018(6) -0.020(7)
C22 0.065(6) 0.174(12) 0.111(9) 0.015(8) 0.045(7) -0.045(7)
C23 0.113(8) 0.084(7) 0.086(7) 0.026(6) 0.049(6) -0.013(6)
C24 0.067(5) 0.098(6) 0.086(6) 0.015(5) 0.037(5) 0.003(5)
C25 0.139(12) 0.284(19) 0.116(11) 0.114(13) -0.069(8) -0.080(13)
O14 0.263(18) 0.267(18) 0.264(18) 0.017(10) 0.111(11) 0.000(10)
N1 0.139(12) 0.284(19) 0.116(11) 0.114(13) -0.069(8) -0.080(13)
C26 0.273(18) 0.086(9) 0.137(12) 0.025(7) 0.126(14) 0.045(11)
O15 0.46(3) 0.46(3) 0.45(3) -0.001(10) 0.211(18) -0.008(10)
N2 0.273(18) 0.086(9) 0.137(12) 0.025(7) 0.126(14) 0.045(11)
C27 0.104(9) 0.231(18) 0.106(10) 0.070(10) -0.020(8) -0.062(10)
O16 0.35(2) 0.35(2) 0.35(2) 0.002(10) 0.157(14) 0.002(10)
N3 0.104(9) 0.231(18) 0.106(10) 0.070(10) -0.020(8) -0.062(10)

loop_
_atom_type_symbol
_atom_type_description
_atom_type_scat_dispersion_real
_atom_type_scat_dispersion_imag
_atom_type_scat_source
C C 0.0033 0.0016 'International Tables Vol C Tables 4.2.6.8 and 6.1.1.4'
H H 0.0000 0.0000 'International Tables Vol C Tables 4.2.6.8 and 6.1.1.4'
Cu Cu 0.3201 1.2651 'International Tables Vol C Tables 4.2.6.8 and 6.1.1.4'
N N 0.0061 0.0033 'International Tables Vol C Tables 4.2.6.8 and 6.1.1.4'
O O 0.0106 0.0060 'International Tables Vol C Tables 4.2.6.8 and 6.1.1.4'

loop_
_geom_angle_atom_site_label_1
_geom_angle_atom_site_label_2
_geom_angle_atom_site_label_3
_geom_angle
_geom_angle_site_symmetry_1
_geom_angle_site_symmetry_3
O9 Cu1 O4 87.2(3) . 4
O9 Cu1 O1 89.8(3) . .
O4 Cu1 O1 167.7(2) 4 .
O9 Cu1 O5 165.3(3) . .
O4 Cu1 O5 90.5(3) 4 .
O1 Cu1 O5 89.4(3) . .
O9 Cu1 O1W 96.4(3) . .
O4 Cu1 O1W 98.3(3) 4 .
O1 Cu1 O1W 93.8(3) . .
O5 Cu1 O1W 98.3(3) . .
O9 Cu1 Cu2 83.9(2) . .
O4 Cu1 Cu2 83.14(16) 4 .
O1 Cu1 Cu2 84.70(19) . .
O5 Cu1 Cu2 81.4(2) . .
O1W Cu1 Cu2 178.5(3) . .
O3 Cu2 O6 89.6(3) 4 .
O3 Cu2 O2 167.0(3) 4 .
O6 Cu2 O2 92.4(3) . .
O3 Cu2 O10 87.0(3) 4 .
O6 Cu2 O10 168.3(2) . .
O2 Cu2 O10 88.5(3) . .
O3 Cu2 O2W 98.1(3) 4 .
O6 Cu2 O2W 97.4(3) . .
O2 Cu2 O2W 94.4(3) . .
O10 Cu2 O2W 94.1(3) . .
O3 Cu2 Cu1 83.93(18) 4 .
O6 Cu2 Cu1 85.33(18) . .
O2 Cu2 Cu1 83.39(19) . .
O10 Cu2 Cu1 83.21(17) . .
O2W Cu2 Cu1 176.6(2) . .
O12 Cu5 O11 86.0(3) 2 .
O12 Cu5 O8 169.9(3) 2 4_545
O11 Cu5 O8 91.4(3) . 4_545
O12 Cu5 O7 88.4(4) 2 3_445
O11 Cu5 O7 163.1(3) . 3_445
O8 Cu5 O7 91.5(4) 4_545 3_445
O12 Cu5 O3W 96.9(4) 2 .
O11 Cu5 O3W 96.5(4) . .
O8 Cu5 O3W 93.1(4) 4_545 .
O7 Cu5 O3W 99.9(4) 3_445 .
O12 Cu5 Cu5 83.6(2) 2 2
O11 Cu5 Cu5 82.22(18) . 2
O8 Cu5 Cu5 86.4(2) 4_545 2
O7 Cu5 Cu5 81.37(18) 3_445 2
O3W Cu5 Cu5 178.6(4) . 2
C1 O1 Cu1 119.6(5) . .
C1 O2 Cu2 121.2(6) . .
C8 O3 Cu2 124.6(6) . 4_545
C8 O4 Cu1 127.2(7) . 4_545
C9 O5 Cu1 125.6(7) . .
C9 O6 Cu2 120.1(6) . .
C16 O7 Cu5 123.3(6) . 3
C16 O8 Cu5 122.5(7) . 4
C17 O9 Cu1 128.0(7) . .
C17 O10 Cu2 123.8(6) . .
C24 O11 Cu5 119.9(5) . .
C24 O12 Cu5 134.9(8) . 2
O1 C1 O2 130.9(8) . .
O1 C1 C2 113.2(6) . .
O2 C1 C2 115.8(6) . .
C3 C2 C7 120.0 . .
C3 C2 C1 119.1(4) . .
C7 C2 C1 120.7(4) . .
C4 C3 C2 120.0 . .
C4 C3 H3 120.0 . .
C2 C3 H3 120.0 . .
C3 C4 C5 120.0 . .
C3 C4 C26 123.2(6) . .
C5 C4 C26 116.6(5) . .
C6 C5 C4 120.0 . .
C6 C5 H5 120.0 . .
C4 C5 H5 120.0 . .
C5 C6 C7 120.0 . .
C5 C6 C8 117.1(6) . .
C7 C6 C8 122.8(6) . .
C6 C7 C2 120.0 . .
C6 C7 H7 120.0 . .
C2 C7 H7 120.0 . .
O4 C8 O3 120.5(9) . .
O4 C8 C6 123.0(10) . .
O3 C8 C6 116.5(8) . .
O5 C9 O6 127.4(9) . .
O5 C9 C10 116.8(8) . .
O6 C9 C10 115.8(7) . .
C11 C10 C15 120.0 . .
C11 C10 C9 119.6(5) . .
C15 C10 C9 120.4(5) . .
C12 C11 C10 120.0 . .
C12 C11 H11 120.0 . .
C10 C11 H11 120.0 . .
C11 C12 C13 120.0 . .
C11 C12 C16 121.7(5) . .
C13 C12 C16 118.1(5) . .
C14 C13 C12 120.0 . .
C14 C13 H13 120.0 . .
C12 C13 H13 120.0 . .
C13 C14 C15 120.0 . .
C13 C14 C25 124.9(7) . .
C15 C14 C25 115.1(7) . .
C14 C15 C10 120.0 . .
C14 C15 H15 120.0 . .
C10 C15 H15 120.0 . .
O8 C16 O7 124.2(9) . .
O8 C16 C12 118.5(7) . .
O7 C16 C12 116.1(8) . .
O8 C16 H16 93.7 . .
O7 C16 H16 93.7 . .
C12 C16 H16 93.7 . .
O9 C17 O10 120.1(9) . .
O9 C17 C18 121.2(9) . .
O10 C17 C18 118.0(8) . .
C19 C18 C23 120.0 . .
C19 C18 C17 120.0(5) . .
C23 C18 C17 119.5(6) . .
C18 C19 C20 120.0 . .
C18 C19 H19 120.0 . .
C20 C19 H19 120.0 . .
C19 C20 C21 120.0 . .
C19 C20 C24 122.5(4) . .
C21 C20 C24 117.5(4) . .
C22 C21 C20 120.0 . .
C22 C21 H21 120.0 . .
C20 C21 H21 120.0 . .
C23 C22 C21 120.0 . .
C23 C22 C27 125.4(6) . .
C21 C22 C27 114.4(6) . .
C22 C23 C18 120.0 . .
C22 C23 H23 120.0 . .
C18 C23 H23 120.0 . .
O12 C24 O11 119.1(8) . .
O12 C24 C20 130.2(8) . .
O11 C24 C20 109.3(7) . .
C25 C25 O14 114(3) 5_666 .
C25 C25 C14 124(2) 5_666 .
O14 C25 C14 116.9(16) . .
C26 C26 O15 107(3) 7 .
C26 C26 C4 126.3(17) 7 .
O15 C26 C4 120.9(19) . .
C26 C26 O15 37.8(16) 7 7
O15 C26 O15 144.9(18) . 7
C4 C26 O15 91.5(10) . 7
C26 O15 C26 35.1(18) . 7
C27 C27 O16 107(3) 5_565 .
C27 C27 C22 126.6(15) 5_565 .
O16 C27 C22 121(3) . .

loop_
_geom_bond_atom_site_label_1
_geom_bond_atom_site_label_2
_geom_bond_distance
_geom_bond_site_symmetry_2
Cu1 O9 1.924(6) .
Cu1 O4 1.941(6) 4
Cu1 O1 1.976(6) .
Cu1 O5 1.988(6) .
Cu1 O1W 2.115(7) .
Cu1 Cu2 2.6455(14) .
Cu2 O3 1.922(6) 4
Cu2 O6 1.946(7) .
Cu2 O2 1.951(6) .
Cu2 O10 2.004(6) .
Cu2 O2W 2.174(7) .
Cu5 O12 1.623(9) 2
Cu5 O11 1.883(9) .
Cu5 O8 1.933(7) 4_545
Cu5 O7 2.012(7) 3_445
Cu5 O3W 2.146(8) .
Cu5 Cu5 2.652(2) 2
O1 C1 1.201(8) .
O2 C1 1.261(8) .
O3 C8 1.326(12) .
O3 Cu2 1.922(6) 4_545
O4 C8 1.220(11) .
O4 Cu1 1.941(6) 4_545
O5 C9 1.156(9) .
O6 C9 1.286(11) .
O7 C16 1.298(9) .
O7 Cu5 2.012(7) 3
O8 C16 1.227(10) .
O8 Cu5 1.933(7) 4
O9 C17 1.259(11) .
O10 C17 1.287(11) .
O11 C24 1.360(10) .
O12 C24 1.229(9) .
O12 Cu5 1.623(9) 2
C1 C2 1.523(8) .
C2 C3 1.3900 .
C2 C7 1.3900 .
C3 C4 1.3900 .
C3 H3 0.9300 .
C4 C5 1.3900 .
C4 C26 1.462(14) .
C5 C6 1.3900 .
C5 H5 0.9300 .
C6 C7 1.3900 .
C6 C8 1.451(11) .
C7 H7 0.9300 .
C9 C10 1.443(10) .
C10 C11 1.3900 .
C10 C15 1.3900 .
C11 C12 1.3900 .
C11 H11 0.9300 .
C12 C13 1.3900 .
C12 C16 1.503(11) .
C13 C14 1.3900 .
C13 H13 0.9300 .
C14 C15 1.3900 .
C14 C25 1.480(12) .
C15 H15 0.9300 .
C16 H16 0.9800 .
C17 C18 1.472(11) .
C18 C19 1.3900 .
C18 C23 1.3900 .
C19 C20 1.3900 .
C19 H19 0.9300 .
C20 C21 1.3900 .
C20 C24 1.568(8) .
C21 C22 1.3900 .
C21 H21 0.9300 .
C22 C23 1.3900 .
C22 C27 1.443(12) .
C23 H23 0.9300 .
C25 C25 1.09(2) 5_666
C25 O14 1.255(17) .
C26 C26 1.15(2) 7
C26 O15 1.230(14) .
C26 O15 1.92(4) 7
O15 C26 1.92(4) 7
C27 C27 1.21(2) 5_565
C27 O16 1.222(14) .

loop_
_geom_torsion_atom_site_label_1
_geom_torsion_atom_site_label_2
_geom_torsion_atom_site_label_3
_geom_torsion_atom_site_label_4
_geom_torsion
_geom_torsion_site_symmetry_1
_geom_torsion_site_symmetry_2
_geom_torsion_site_symmetry_3
_geom_torsion_site_symmetry_4
O9 Cu1 Cu2 O3 88.7(3) . . . 4
O4 Cu1 Cu2 O3 0.9(3) 4 . . 4
O1 Cu1 Cu2 O3 179.1(3) . . . 4
O5 Cu1 Cu2 O3 -90.7(3) . . . 4
O1W Cu1 Cu2 O3 -170(61) . . . 4
O9 Cu1 Cu2 O6 178.8(3) . . . .
O4 Cu1 Cu2 O6 91.0(3) 4 . . .
O1 Cu1 Cu2 O6 -90.8(3) . . . .
O5 Cu1 Cu2 O6 -0.6(3) . . . .
O1W Cu1 Cu2 O6 -80(11) . . . .
O9 Cu1 Cu2 O2 -88.2(3) . . . .
O4 Cu1 Cu2 O2 -176.0(3) 4 . . .
O1 Cu1 Cu2 O2 2.2(3) . . . .
O5 Cu1 Cu2 O2 92.4(3) . . . .
O1W Cu1 Cu2 O2 13(11) . . . .
O9 Cu1 Cu2 O10 1.1(3) . . . .
O4 Cu1 Cu2 O10 -86.8(3) 4 . . .
O1 Cu1 Cu2 O10 91.4(3) . . . .
O5 Cu1 Cu2 O10 -178.4(3) . . . .
O1W Cu1 Cu2 O10 102(11) . . . .
O9 Cu1 Cu2 O2W -38(4) . . . .
O4 Cu1 Cu2 O2W -125(4) 4 . . .
O1 Cu1 Cu2 O2W 53(4) . . . .
O5 Cu1 Cu2 O2W 143(4) . . . .
O1W Cu1 Cu2 O2W 64(12) . . . .
O9 Cu1 O1 C1 80.5(7) . . . .
O4 Cu1 O1 C1 4.8(19) 4 . . .
O5 Cu1 O1 C1 -84.8(7) . . . .
O1W Cu1 O1 C1 176.9(7) . . . .
Cu2 Cu1 O1 C1 -3.4(7) . . . .
O3 Cu2 O2 C1 -15.6(19) 4 . . .
O6 Cu2 O2 C1 83.2(7) . . . .
O10 Cu2 O2 C1 -85.1(7) . . . .
O2W Cu2 O2 C1 -179.1(7) . . . .
Cu1 Cu2 O2 C1 -1.8(7) . . . .
O9 Cu1 O5 C9 0.9(19) . . . .
O4 Cu1 O5 C9 -80.0(9) 4 . . .
O1 Cu1 O5 C9 87.8(9) . . . .
O1W Cu1 O5 C9 -178.5(9) . . . .
Cu2 Cu1 O5 C9 3.0(9) . . . .
O3 Cu2 O6 C9 82.8(8) 4 . . .
O2 Cu2 O6 C9 -84.3(8) . . . .
O10 Cu2 O6 C9 10(2) . . . .
O2W Cu2 O6 C9 -179.1(8) . . . .
Cu1 Cu2 O6 C9 -1.2(7) . . . .
O4 Cu1 O9 C17 88.1(9) 4 . . .
O1 Cu1 O9 C17 -79.9(9) . . . .
O5 Cu1 O9 C17 6.9(19) . . . .
O1W Cu1 O9 C17 -173.8(9) . . . .
Cu2 Cu1 O9 C17 4.7(9) . . . .
O3 Cu2 O10 C17 -91.2(8) 4 . . .
O6 Cu2 O10 C17 -17.9(19) . . . .
O2 Cu2 O10 C17 76.6(8) . . . .
O2W Cu2 O10 C17 170.9(8) . . . .
Cu1 Cu2 O10 C17 -7.0(8) . . . .
O12 Cu5 O11 C24 -80.9(7) 2 . . .
O8 Cu5 O11 C24 89.4(7) 4_545 . . .
O7 Cu5 O11 C24 -10.2(15) 3_445 . . .
O3W Cu5 O11 C24 -177.3(7) . . . .
Cu5 Cu5 O11 C24 3.3(6) 2 . . .
Cu1 O1 C1 O2 3.4(14) . . . .
Cu1 O1 C1 C2 -177.8(5) . . . .
Cu2 O2 C1 O1 -0.4(14) . . . .
Cu2 O2 C1 C2 -179.2(5) . . . .
O1 C1 C2 C3 -178.4(6) . . . .
O2 C1 C2 C3 0.5(9) . . . .
O1 C1 C2 C7 6.0(10) . . . .
O2 C1 C2 C7 -175.0(6) . . . .
C7 C2 C3 C4 0.0 . . . .
C1 C2 C3 C4 -175.6(7) . . . .
C2 C3 C4 C5 0.0 . . . .
C2 C3 C4 C26 -175.2(12) . . . .
C3 C4 C5 C6 0.0 . . . .
C26 C4 C5 C6 175.5(11) . . . .
C4 C5 C6 C7 0.0 . . . .
C4 C5 C6 C8 175.5(8) . . . .
C5 C6 C7 C2 0.0 . . . .
C8 C6 C7 C2 -175.2(9) . . . .
C3 C2 C7 C6 0.0 . . . .
C1 C2 C7 C6 175.5(7) . . . .
Cu1 O4 C8 O3 10.4(17) 4_545 . . .
Cu1 O4 C8 C6 -168.6(7) 4_545 . . .
Cu2 O3 C8 O4 -8.8(17) 4_545 . . .
Cu2 O3 C8 C6 170.2(6) 4_545 . . .
C5 C6 C8 O4 -2.2(15) . . . .
C7 C6 C8 O4 173.2(9) . . . .
C5 C6 C8 O3 178.8(8) . . . .
C7 C6 C8 O3 -5.8(14) . . . .
Cu1 O5 C9 O6 -5.3(17) . . . .
Cu1 O5 C9 C10 173.1(6) . . . .
Cu2 O6 C9 O5 4.1(16) . . . .
Cu2 O6 C9 C10 -174.3(6) . . . .
O5 C9 C10 C11 -175.6(8) . . . .
O6 C9 C10 C11 3.0(12) . . . .
O5 C9 C10 C15 1.4(12) . . . .
O6 C9 C10 C15 179.9(7) . . . .
C15 C10 C11 C12 0.0 . . . .
C9 C10 C11 C12 177.0(8) . . . .
C10 C11 C12 C13 0.0 . . . .
C10 C11 C12 C16 -174.8(8) . . . .
C11 C12 C13 C14 0.0 . . . .
C16 C12 C13 C14 175.0(8) . . . .
C12 C13 C14 C15 0.0 . . . .
C12 C13 C14 C25 -179.9(14) . . . .
C13 C14 C15 C10 0.0 . . . .
C25 C14 C15 C10 179.9(13) . . . .
C11 C10 C15 C14 0.0 . . . .
C9 C10 C15 C14 -176.9(8) . . . .
Cu5 O8 C16 O7 -19.4(18) 4 . . .
Cu5 O8 C16 C12 173.8(6) 4 . . .
Cu5 O7 C16 O8 14.5(18) 3 . . .
Cu5 O7 C16 C12 -178.4(6) 3 . . .
C11 C12 C16 O8 -14.6(14) . . . .
C13 C12 C16 O8 170.6(9) . . . .
C11 C12 C16 O7 177.6(8) . . . .
C13 C12 C16 O7 2.7(12) . . . .
Cu1 O9 C17 O10 -11.3(16) . . . .
Cu1 O9 C17 C18 178.7(6) . . . .
Cu2 O10 C17 O9 12.3(15) . . . .
Cu2 O10 C17 C18 -177.4(6) . . . .
O9 C17 C18 C19 -14.8(13) . . . .
O10 C17 C18 C19 174.9(7) . . . .
O9 C17 C18 C23 172.7(8) . . . .
O10 C17 C18 C23 2.4(13) . . . .
C23 C18 C19 C20 0.0 . . . .
C17 C18 C19 C20 -172.5(8) . . . .
C18 C19 C20 C21 0.0 . . . .
C18 C19 C20 C24 -179.7(7) . . . .
C19 C20 C21 C22 0.0 . . . .
C24 C20 C21 C22 179.8(7) . . . .
C20 C21 C22 C23 0.0 . . . .
C20 C21 C22 C27 176.4(12) . . . .
C21 C22 C23 C18 0.0 . . . .
C27 C22 C23 C18 -175.9(13) . . . .
C19 C18 C23 C22 0.0 . . . .
C17 C18 C23 C22 172.5(8) . . . .
Cu5 O12 C24 O11 5.0(15) 2 . . .
Cu5 O12 C24 C20 169.8(6) 2 . . .
Cu5 O11 C24 O12 -5.4(12) . . . .
Cu5 O11 C24 C20 -173.2(5) . . . .
C19 C20 C24 O12 -165.5(9) . . . .
C21 C20 C24 O12 14.8(13) . . . .
C19 C20 C24 O11 0.5(10) . . . .
C21 C20 C24 O11 -179.3(6) . . . .
C13 C14 C25 C25 10(5) . . . 5_666
C15 C14 C25 C25 -170(4) . . . 5_666
C13 C14 C25 O14 -145(2) . . . .
C15 C14 C25 O14 35(3) . . . .
C3 C4 C26 C26 -9(4) . . . 7
C5 C4 C26 C26 176(3) . . . 7
C3 C4 C26 O15 141(4) . . . .
C5 C4 C26 O15 -34(5) . . . .
C3 C4 C26 O15 -25(2) . . . 7
C5 C4 C26 O15 160(2) . . . 7
C4 C26 O15 C26 -155(5) . . . 7
O15 C26 O15 C26 0.000(19) 7 . . 7
C23 C22 C27 C27 -7(4) . . . 5_565
C21 C22 C27 C27 177(3) . . . 5_565
C23 C22 C27 O16 144(3) . . . .
C21 C22 C27 O16 -32(4) . . . .

loop_
_platon_squeeze_void_nr
_platon_squeeze_void_average_x
_platon_squeeze_void_average_y
_platon_squeeze_void_average_z
_platon_squeeze_void_volume
_platon_squeeze_void_count_electrons
_platon_squeeze_void_content
1 -0.005 -0.048 0.217 8433 2703 ' '

loop_
_publcif_info_exptl_table_extra_item
sin_theta_over_lambda_max
